data_4328743
loop_
_publ_author_name
'Md Hosnay Mobarok'
'Robert McDonald'
'Michael J. Ferguson'
'Martin Cowie'

_publ_contact_author_address
; Department of Chemistry
  University of Alberta
  Edmonton, Alberta T6G 2G2
  Canada
;
_publ_contact_author_email martin.cowie@ualberta.ca
_publ_contact_author_fax 1(780)4928231
_publ_contact_author_name 'Martin Cowie'
_publ_contact_author_phone 1(780)4925581
_publ_section_title
;
 Germyl- and Germylene-Bridged Complexes of Rh/Ir and Subsequent Chemistry
 of a Bridging Germylene Group
;
_journal_name_full 'Inorganic Chemistry'
_journal_page_first 4020
_journal_page_last 4034
_journal_paper_doi 10.1021/ic2021269
_journal_volume 51
_journal_year 2012
_chemical_formula_moiety 'C64 H55 Ge Ir O2 P4 Rh, C24 H20 B, 3(C4 H8 O)'
_chemical_formula_sum 'C100 H99 B Ge Ir O5 P4 Rh'
_chemical_formula_weight 1883.18
_chemical_name_systematic
; 
 ? 
;
_space_group_IT_number 2
_symmetry_cell_setting triclinic
_symmetry_space_group_name_Hall '-P 1'
_symmetry_space_group_name_H-M 'P -1'
_atom_sites_solution_hydrogens geom
_atom_sites_solution_primary direct
_atom_sites_solution_secondary difmap
_audit_creation_method SHELXL-97
_cell_angle_alpha 81.9654(12)
_cell_angle_beta 89.8087(12)
_cell_angle_gamma 89.6227(12)
_cell_formula_units_Z 2
_cell_length_a 11.4112(12)
_cell_length_b 18.4332(19)
_cell_length_c 20.728(2)
_cell_measurement_reflns_used 8431
_cell_measurement_temperature 173(2)
_cell_measurement_theta_max 23.49
_cell_measurement_theta_min 2.23
_cell_volume 4317.1(8)
_computing_cell_refinement 'Bruker SAINT'
_computing_data_collection 'Bruker APEX2'
_computing_data_reduction 'Bruker SAINT'
_computing_molecular_graphics 'Bruker SHELXTL'
_computing_publication_material 'Bruker SHELXTL'
_computing_structure_refinement 'SHELXL-97 (Sheldrick, 2008)'
_computing_structure_solution 'DIRDIF-2008 (Beurskens et al., 2008)'
_diffrn_ambient_temperature 173(2)
_diffrn_measured_fraction_theta_full 0.995
_diffrn_measured_fraction_theta_max 0.995
_diffrn_measurement_device_type 'Bruker APEX-II CCD'
_diffrn_measurement_method '\w scans'
_diffrn_radiation_monochromator graphite
_diffrn_radiation_source 'fine-focus sealed tube'
_diffrn_radiation_type MoK\a
_diffrn_radiation_wavelength 0.71073
_diffrn_reflns_av_R_equivalents 0.0303
_diffrn_reflns_av_sigmaI/netI 0.0437
_diffrn_reflns_limit_h_max 14
_diffrn_reflns_limit_h_min -14
_diffrn_reflns_limit_k_max 23
_diffrn_reflns_limit_k_min -23
_diffrn_reflns_limit_l_max 25
_diffrn_reflns_limit_l_min -25
_diffrn_reflns_number 34713
_diffrn_reflns_theta_full 26.45
_diffrn_reflns_theta_max 26.45
_diffrn_reflns_theta_min 1.59
_exptl_absorpt_coefficient_mu 2.200
_exptl_absorpt_correction_T_max 0.9133
_exptl_absorpt_correction_T_min 0.4815
_exptl_absorpt_correction_type integration
_exptl_absorpt_process_details 'SADABS (Sheldrick, 2008)'
_exptl_crystal_colour yellow
_exptl_crystal_density_diffrn 1.449
_exptl_crystal_description plate
_exptl_crystal_F_000 1916
_exptl_crystal_size_max 0.39
_exptl_crystal_size_mid 0.29
_exptl_crystal_size_min 0.04
_refine_diff_density_max 0.968
_refine_diff_density_min -1.202
_refine_diff_density_rms 0.084
_refine_ls_extinction_method none
_refine_ls_goodness_of_fit_ref 1.038
_refine_ls_hydrogen_treatment mixed
_refine_ls_matrix_type full
_refine_ls_number_parameters 994
_refine_ls_number_reflns 17703
_refine_ls_number_restraints 20
_refine_ls_restrained_S_all 1.040
_refine_ls_R_factor_all 0.0535
_refine_ls_R_factor_gt 0.0349
_refine_ls_shift/su_max 0.001
_refine_ls_shift/su_mean 0.000
_refine_ls_structure_factor_coef Fsqd
_refine_ls_weighting_details 'calc w=1/[\s^2^(Fo^2^)+(0.0362P)^2^+4.7526P] where P=(Fo^2^+2Fc^2^)/3'
_refine_ls_weighting_scheme calc
_refine_ls_wR_factor_gt 0.0802
_refine_ls_wR_factor_ref 0.0878
_reflns_number_gt 13808
_reflns_number_total 17703
_reflns_threshold_expression I>2\s(I)
_cod_data_source_file ic2021269_si_003_6.cif
_cod_data_source_block 13
_cod_original_cell_volume 4317.0(8)
_cod_database_code 4328743

loop_
_symmetry_equiv_pos_as_xyz
'x, y, z'
'-x, -y, -z'

loop_
_atom_site_label
_atom_site_type_symbol
_atom_site_fract_x
_atom_site_fract_y
_atom_site_fract_z
_atom_site_U_iso_or_equiv
_atom_site_adp_type
_atom_site_occupancy
_atom_site_symmetry_multiplicity
_atom_site_calc_flag
_atom_site_refinement_flags
_atom_site_disorder_assembly
_atom_site_disorder_group
IrA Ir 0.184073(16) 0.182752(10) 0.317582(8) 0.02823(5) Uani 0.55 1 d P A 1
RhA Rh 0.045784(16) 0.188033(11) 0.203701(9) 0.02742(6) Uani 0.55 1 d P A 1
IrB Ir 0.045784(16) 0.188033(11) 0.203701(9) 0.02742(6) Uani 0.45 1 d P A 2
RhB Rh 0.184073(16) 0.182752(10) 0.317582(8) 0.02823(5) Uani 0.45 1 d P A 2
H1 H 0.180(4) 0.216(2) 0.234(2) 0.056(13) Uiso 1 1 d . . .
Ge Ge -0.01936(3) 0.13265(2) 0.314222(19) 0.03142(9) Uani 1 1 d . . .
P1 P 0.12877(8) 0.30026(5) 0.33436(4) 0.0299(2) Uani 1 1 d . . .
P2 P 0.00524(8) 0.31143(5) 0.20501(4) 0.0284(2) Uani 1 1 d . . .
P3 P 0.29367(8) 0.08651(5) 0.28644(5) 0.0299(2) Uani 1 1 d . . .
P4 P 0.12264(8) 0.08056(5) 0.17594(4) 0.0294(2) Uani 1 1 d . . .
O1 O 0.2842(3) 0.1590(2) 0.45200(15) 0.0722(11) Uani 1 1 d . A .
O2 O -0.1373(3) 0.1774(2) 0.10181(17) 0.0667(10) Uani 1 1 d . A .
C1 C 0.2463(4) 0.1685(2) 0.4003(2) 0.0435(10) Uani 1 1 d . . .
C2 C -0.0663(4) 0.1823(2) 0.1408(2) 0.0451(10) Uani 1 1 d . . .
C3 C 0.0006(3) 0.3365(2) 0.28741(16) 0.0307(8) Uani 1 1 d . A .
H3A H -0.0016 0.3905 0.2848 0.037 Uiso 1 1 calc R . .
H3B H -0.0715 0.3168 0.3098 0.037 Uiso 1 1 calc R . .
C4 C 0.2081(3) 0.0278(2) 0.24058(17) 0.0314(8) Uani 1 1 d . A .
H4A H 0.2617 -0.0057 0.2212 0.038 Uiso 1 1 calc R . .
H4B H 0.1544 -0.0024 0.2707 0.038 Uiso 1 1 calc R . .
C11 C 0.0885(4) 0.3131(2) 0.41730(17) 0.0348(9) Uani 1 1 d . A .
C12 C -0.0142(4) 0.2831(2) 0.4437(2) 0.0521(12) Uani 1 1 d . . .
H12 H -0.0628 0.2565 0.4183 0.063 Uiso 1 1 calc R A .
C13 C -0.0480(5) 0.2911(3) 0.5067(2) 0.0611(14) Uani 1 1 d . A .
H13 H -0.1192 0.2702 0.5241 0.073 Uiso 1 1 calc R . .
C14 C 0.0214(5) 0.3292(3) 0.5434(2) 0.0581(13) Uani 1 1 d . . .
H14 H -0.0012 0.3341 0.5868 0.070 Uiso 1 1 calc R A .
C15 C 0.1240(5) 0.3604(3) 0.5183(2) 0.0615(14) Uani 1 1 d . A .
H15 H 0.1712 0.3876 0.5439 0.074 Uiso 1 1 calc R . .
C16 C 0.1585(4) 0.3522(3) 0.4552(2) 0.0506(11) Uani 1 1 d . . .
H16 H 0.2298 0.3732 0.4380 0.061 Uiso 1 1 calc R A .
C21 C 0.2416(3) 0.3693(2) 0.31359(17) 0.0333(8) Uani 1 1 d . A .
C22 C 0.3576(4) 0.3485(2) 0.3104(2) 0.0429(10) Uani 1 1 d . . .
H22 H 0.3779 0.2980 0.3155 0.051 Uiso 1 1 calc R A .
C23 C 0.4442(4) 0.4007(3) 0.2999(2) 0.0546(12) Uani 1 1 d . A .
H23 H 0.5240 0.3858 0.2989 0.066 Uiso 1 1 calc R . .
C24 C 0.4163(4) 0.4740(2) 0.2907(2) 0.0513(11) Uani 1 1 d . . .
H24 H 0.4763 0.5097 0.2825 0.062 Uiso 1 1 calc R A .
C25 C 0.3020(4) 0.4952(2) 0.2934(3) 0.0575(13) Uani 1 1 d . A .
H25 H 0.2823 0.5458 0.2873 0.069 Uiso 1 1 calc R . .
C26 C 0.2144(4) 0.4434(2) 0.3049(2) 0.0474(11) Uani 1 1 d . . .
H26 H 0.1350 0.4587 0.3069 0.057 Uiso 1 1 calc R A .
C31 C 0.1131(3) 0.3726(2) 0.16139(17) 0.0335(8) Uani 1 1 d . A .
C32 C 0.2153(3) 0.3469(2) 0.13568(19) 0.0428(10) Uani 1 1 d . . .
H32 H 0.2320 0.2959 0.1421 0.051 Uiso 1 1 calc R A .
C33 C 0.2933(4) 0.3949(3) 0.1008(2) 0.0575(13) Uani 1 1 d . A .
H33 H 0.3628 0.3765 0.0833 0.069 Uiso 1 1 calc R . .
C34 C 0.2703(4) 0.4689(3) 0.0915(2) 0.0611(14) Uani 1 1 d . . .
H34 H 0.3242 0.5018 0.0680 0.073 Uiso 1 1 calc R A .
C35 C 0.1684(4) 0.4956(3) 0.1164(2) 0.0568(12) Uani 1 1 d . A .
H35 H 0.1517 0.5466 0.1092 0.068 Uiso 1 1 calc R . .
C36 C 0.0908(4) 0.4478(2) 0.1517(2) 0.0467(10) Uani 1 1 d . . .
H36 H 0.0219 0.4665 0.1695 0.056 Uiso 1 1 calc R A .
C41 C -0.1302(3) 0.3483(2) 0.16707(18) 0.0321(8) Uani 1 1 d . A .
C42 C -0.1431(4) 0.3450(2) 0.10064(19) 0.0433(10) Uani 1 1 d . . .
H42 H -0.0816 0.3253 0.0773 0.052 Uiso 1 1 calc R A .
C43 C -0.2447(4) 0.3701(3) 0.0684(2) 0.0524(12) Uani 1 1 d . A .
H43 H -0.2527 0.3680 0.0231 0.063 Uiso 1 1 calc R . .
C44 C -0.3335(4) 0.3978(3) 0.1023(3) 0.0582(13) Uani 1 1 d . . .
H44 H -0.4044 0.4134 0.0805 0.070 Uiso 1 1 calc R A .
C45 C -0.3218(4) 0.4033(3) 0.1669(2) 0.0539(12) Uani 1 1 d . A .
H45 H -0.3833 0.4243 0.1894 0.065 Uiso 1 1 calc R . .
C46 C -0.2204(3) 0.3783(2) 0.2001(2) 0.0406(9) Uani 1 1 d . . .
H46 H -0.2128 0.3817 0.2452 0.049 Uiso 1 1 calc R A .
C51 C 0.3677(3) 0.0203(2) 0.34725(17) 0.0320(8) Uani 1 1 d . A .
C52 C 0.4652(3) 0.0439(2) 0.3778(2) 0.0414(9) Uani 1 1 d . . .
H52 H 0.4869 0.0941 0.3700 0.050 Uiso 1 1 calc R A .
C53 C 0.5312(4) -0.0053(3) 0.4200(2) 0.0469(11) Uani 1 1 d . A .
H53 H 0.5982 0.0113 0.4407 0.056 Uiso 1 1 calc R . .
C54 C 0.5003(4) -0.0776(3) 0.43184(19) 0.0459(11) Uani 1 1 d . . .
H54 H 0.5460 -0.1111 0.4605 0.055 Uiso 1 1 calc R A .
C55 C 0.4026(4) -0.1017(2) 0.4021(2) 0.0436(10) Uani 1 1 d . A .
H55 H 0.3808 -0.1518 0.4104 0.052 Uiso 1 1 calc R . .
C56 C 0.3358(3) -0.0524(2) 0.35969(19) 0.0385(9) Uani 1 1 d . . .
H56 H 0.2684 -0.0689 0.3394 0.046 Uiso 1 1 calc R A .
C61 C 0.4162(3) 0.1152(3) 0.23171(19) 0.0439(10) Uani 1 1 d . A .
C62 C 0.4265(4) 0.1865(3) 0.2013(2) 0.0598(13) Uani 1 1 d . . .
H62 H 0.3719 0.2228 0.2107 0.072 Uiso 1 1 calc R A .
C63 C 0.5168(5) 0.2053(4) 0.1570(3) 0.091(2) Uani 1 1 d . A .
H63 H 0.5226 0.2543 0.1359 0.109 Uiso 1 1 calc R . .
C64 C 0.5958(6) 0.1553(6) 0.1437(3) 0.112(3) Uani 1 1 d . . .
H64 H 0.6564 0.1692 0.1131 0.135 Uiso 1 1 calc R A .
C65 C 0.5901(5) 0.0840(5) 0.1741(3) 0.098(3) Uani 1 1 d . A .
H65 H 0.6476 0.0492 0.1653 0.118 Uiso 1 1 calc R . .
C66 C 0.4989(4) 0.0630(3) 0.2180(2) 0.0636(14) Uani 1 1 d . . .
H66 H 0.4933 0.0137 0.2384 0.076 Uiso 1 1 calc R A .
C71 C 0.2215(3) 0.0985(2) 0.10591(18) 0.0344(8) Uani 1 1 d . A .
C72 C 0.2146(4) 0.1650(2) 0.06554(19) 0.0443(10) Uani 1 1 d . . .
H72 H 0.1580 0.2004 0.0743 0.053 Uiso 1 1 calc R A .
C73 C 0.2893(4) 0.1806(3) 0.0124(2) 0.0547(12) Uani 1 1 d . A .
H73 H 0.2832 0.2260 -0.0153 0.066 Uiso 1 1 calc R . .
C74 C 0.3721(4) 0.1297(3) 0.0004(2) 0.0579(13) Uani 1 1 d . . .
H74 H 0.4251 0.1402 -0.0351 0.069 Uiso 1 1 calc R A .
C75 C 0.3780(4) 0.0633(3) 0.0402(2) 0.0623(14) Uani 1 1 d . A .
H75 H 0.4345 0.0278 0.0315 0.075 Uiso 1 1 calc R . .
C76 C 0.3033(4) 0.0479(3) 0.0921(2) 0.0477(11) Uani 1 1 d . . .
H76 H 0.3081 0.0017 0.1188 0.057 Uiso 1 1 calc R A .
C81 C 0.0180(3) 0.0148(2) 0.15261(18) 0.0318(8) Uani 1 1 d . A .
C82 C -0.0239(4) 0.0240(2) 0.0888(2) 0.0464(10) Uani 1 1 d . . .
H82 H 0.0066 0.0614 0.0572 0.056 Uiso 1 1 calc R A .
C83 C -0.1109(4) -0.0224(3) 0.0722(2) 0.0542(12) Uani 1 1 d . A .
H83 H -0.1401 -0.0159 0.0289 0.065 Uiso 1 1 calc R . .
C84 C -0.1552(4) -0.0767(2) 0.1162(2) 0.0513(11) Uani 1 1 d . . .
H84 H -0.2137 -0.1084 0.1037 0.062 Uiso 1 1 calc R A .
C85 C -0.1147(4) -0.0852(3) 0.1789(2) 0.0618(14) Uani 1 1 d . A .
H85 H -0.1460 -0.1228 0.2102 0.074 Uiso 1 1 calc R . .
C86 C -0.0289(4) -0.0399(2) 0.1971(2) 0.0515(11) Uani 1 1 d . . .
H86 H -0.0018 -0.0464 0.2408 0.062 Uiso 1 1 calc R A .
C91 C -0.1729(3) 0.1697(2) 0.33961(18) 0.0346(8) Uani 1 1 d . A .
C92 C -0.2457(3) 0.2110(2) 0.2953(2) 0.0377(9) Uani 1 1 d . . .
H92 H -0.2216 0.2218 0.2511 0.045 Uiso 1 1 calc R A .
C93 C -0.3530(4) 0.2370(2) 0.3142(2) 0.0490(11) Uani 1 1 d . A .
H93 H -0.4030 0.2638 0.2828 0.059 Uiso 1 1 calc R . .
C94 C -0.3867(4) 0.2239(3) 0.3786(2) 0.0534(12) Uani 1 1 d . . .
H94 H -0.4587 0.2434 0.3919 0.064 Uiso 1 1 calc R A .
C95 C -0.3172(4) 0.1828(3) 0.4234(2) 0.0555(12) Uani 1 1 d . A .
H95 H -0.3408 0.1739 0.4677 0.067 Uiso 1 1 calc R . .
C96 C -0.2112(4) 0.1538(2) 0.4040(2) 0.0442(10) Uani 1 1 d . . .
H96 H -0.1650 0.1231 0.4348 0.053 Uiso 1 1 calc R A .
C101 C -0.0409(3) 0.0305(2) 0.3545(2) 0.0389(9) Uani 1 1 d . A .
C102 C 0.0403(4) -0.0053(2) 0.3965(2) 0.0483(11) Uani 1 1 d . . .
H102 H 0.1118 0.0184 0.4037 0.058 Uiso 1 1 calc R A .
C103 C 0.0200(6) -0.0754(3) 0.4285(3) 0.0715(16) Uani 1 1 d . A .
H103 H 0.0770 -0.0992 0.4575 0.086 Uiso 1 1 calc R . .
C104 C -0.0833(6) -0.1100(3) 0.4182(3) 0.086(2) Uani 1 1 d . . .
H104 H -0.0977 -0.1579 0.4402 0.103 Uiso 1 1 calc R A .
C105 C -0.1643(5) -0.0762(3) 0.3767(4) 0.084(2) Uani 1 1 d . A .
H105 H -0.2344 -0.1009 0.3687 0.101 Uiso 1 1 calc R . .
C106 C -0.1452(4) -0.0060(3) 0.3462(3) 0.0624(14) Uani 1 1 d . . .
H106 H -0.2044 0.0181 0.3188 0.075 Uiso 1 1 calc R A .
C111 C 0.1089(3) 0.3539(2) 0.82962(18) 0.0326(8) Uani 1 1 d . . .
C112 C 0.1421(4) 0.4197(2) 0.8490(2) 0.0417(9) Uani 1 1 d . . .
H112 H 0.1732 0.4568 0.8172 0.050 Uiso 1 1 calc R . .
C113 C 0.1322(4) 0.4340(3) 0.9131(2) 0.0512(11) Uani 1 1 d . . .
H113 H 0.1572 0.4798 0.9241 0.061 Uiso 1 1 calc R . .
C114 C 0.0865(4) 0.3826(3) 0.9604(2) 0.0504(11) Uani 1 1 d . . .
H114 H 0.0784 0.3924 1.0040 0.060 Uiso 1 1 calc R . .
C115 C 0.0526(4) 0.3160(3) 0.9432(2) 0.0501(11) Uani 1 1 d . . .
H115 H 0.0216 0.2793 0.9753 0.060 Uiso 1 1 calc R . .
C116 C 0.0634(4) 0.3026(2) 0.87933(19) 0.0418(10) Uani 1 1 d . . .
H116 H 0.0389 0.2565 0.8688 0.050 Uiso 1 1 calc R . .
C121 C -0.0019(3) 0.2954(2) 0.73613(17) 0.0317(8) Uani 1 1 d . . .
C122 C -0.0086(3) 0.2333(2) 0.70458(18) 0.0356(9) Uani 1 1 d . . .
H122 H 0.0623 0.2100 0.6944 0.043 Uiso 1 1 calc R . .
C123 C -0.1137(4) 0.2042(2) 0.68744(19) 0.0422(10) Uani 1 1 d . . .
H123 H -0.1133 0.1618 0.6662 0.051 Uiso 1 1 calc R . .
C124 C -0.2187(4) 0.2362(2) 0.7008(2) 0.0431(10) Uani 1 1 d . . .
H124 H -0.2907 0.2165 0.6885 0.052 Uiso 1 1 calc R . .
C125 C -0.2173(3) 0.2974(2) 0.7324(2) 0.0423(10) Uani 1 1 d . . .
H125 H -0.2889 0.3199 0.7424 0.051 Uiso 1 1 calc R . .
C126 C -0.1110(3) 0.3260(2) 0.74960(19) 0.0379(9) Uani 1 1 d . . .
H126 H -0.1123 0.3680 0.7714 0.046 Uiso 1 1 calc R . .
C131 C 0.1440(3) 0.4096(2) 0.70281(17) 0.0334(8) Uani 1 1 d . . .
C132 C 0.2558(4) 0.4404(2) 0.6935(2) 0.0477(11) Uani 1 1 d . . .
H132 H 0.3192 0.4168 0.7177 0.057 Uiso 1 1 calc R . .
C133 C 0.2786(4) 0.5034(3) 0.6506(2) 0.0549(12) Uani 1 1 d . . .
H133 H 0.3559 0.5223 0.6467 0.066 Uiso 1 1 calc R . .
C134 C 0.1896(4) 0.5388(2) 0.6137(2) 0.0503(11) Uani 1 1 d . . .
H134 H 0.2048 0.5819 0.5841 0.060 Uiso 1 1 calc R . .
C135 C 0.0789(4) 0.5105(2) 0.6206(2) 0.0463(10) Uani 1 1 d . . .
H135 H 0.0165 0.5341 0.5954 0.056 Uiso 1 1 calc R . .
C136 C 0.0569(3) 0.4473(2) 0.66428(18) 0.0361(9) Uani 1 1 d . . .
H136 H -0.0209 0.4291 0.6680 0.043 Uiso 1 1 calc R . .
C141 C 0.2338(3) 0.2788(2) 0.74975(19) 0.0345(8) Uani 1 1 d . . .
C142 C 0.2940(3) 0.2430(2) 0.8033(2) 0.0437(10) Uani 1 1 d . . .
H142 H 0.2699 0.2514 0.8456 0.052 Uiso 1 1 calc R . .
C143 C 0.3880(4) 0.1953(3) 0.7981(2) 0.0544(12) Uani 1 1 d . . .
H143 H 0.4263 0.1721 0.8361 0.065 Uiso 1 1 calc R . .
C144 C 0.4248(4) 0.1822(3) 0.7376(2) 0.0535(12) Uani 1 1 d . . .
H144 H 0.4882 0.1496 0.7335 0.064 Uiso 1 1 calc R . .
C145 C 0.3685(4) 0.2170(3) 0.6829(2) 0.0529(12) Uani 1 1 d . . .
H145 H 0.3937 0.2087 0.6408 0.064 Uiso 1 1 calc R . .
C146 C 0.2753(4) 0.2640(2) 0.6895(2) 0.0448(10) Uani 1 1 d . . .
H146 H 0.2378 0.2872 0.6512 0.054 Uiso 1 1 calc R . .
B B 0.1208(4) 0.3343(2) 0.7548(2) 0.0323(9) Uani 1 1 d . . .
O10S O 0.3721(3) 0.86982(19) 0.08522(16) 0.0618(9) Uani 1 1 d . . .
C11S C 0.3137(4) 0.8412(3) 0.1436(2) 0.0489(11) Uani 1 1 d . . .
H11A H 0.3173 0.8763 0.1756 0.059 Uiso 1 1 calc R . .
H11B H 0.3503 0.7945 0.1630 0.059 Uiso 1 1 calc R . .
C12S C 0.1892(4) 0.8293(4) 0.1252(3) 0.086(2) Uani 1 1 d . . .
H12A H 0.1668 0.7777 0.1397 0.104 Uiso 1 1 calc R . .
H12B H 0.1362 0.8615 0.1465 0.104 Uiso 1 1 calc R . .
C13S C 0.1794(6) 0.8452(5) 0.0576(3) 0.126(3) Uani 1 1 d . . .
H13A H 0.1258 0.8874 0.0459 0.151 Uiso 1 1 calc R . .
H13B H 0.1475 0.8025 0.0395 0.151 Uiso 1 1 calc R . .
C14S C 0.2968(5) 0.8627(4) 0.0312(3) 0.0788(17) Uani 1 1 d . . .
H14A H 0.3258 0.8231 0.0074 0.095 Uiso 1 1 calc R . .
H14B H 0.2948 0.9090 0.0006 0.095 Uiso 1 1 calc R . .
O20S O 0.4824(5) 0.6315(3) 0.0309(3) 0.0834(9) Uiso 0.75 1 d PD B 1
C21S C 0.5754(6) 0.5946(4) 0.0661(3) 0.0834(9) Uiso 0.75 1 d PD B 1
H21A H 0.6469 0.6251 0.0622 0.100 Uiso 0.75 1 calc PR B 1
H21B H 0.5931 0.5478 0.0498 0.100 Uiso 0.75 1 calc PR B 1
C22S C 0.5350(7) 0.5809(4) 0.1354(3) 0.0834(9) Uiso 0.75 1 d PD B 1
H22A H 0.5011 0.5313 0.1452 0.100 Uiso 0.75 1 calc PR B 1
H22B H 0.6016 0.5846 0.1652 0.100 Uiso 0.75 1 calc PR B 1
C23S C 0.4445(8) 0.6376(4) 0.1438(4) 0.0834(9) Uiso 0.75 1 d PD B 1
H23A H 0.4712 0.6707 0.1745 0.100 Uiso 0.75 1 calc PR B 1
H23B H 0.3695 0.6149 0.1597 0.100 Uiso 0.75 1 calc PR B 1
C24S C 0.4328(7) 0.6778(4) 0.0757(3) 0.0834(9) Uiso 0.75 1 d PD B 1
H24A H 0.3492 0.6882 0.0653 0.100 Uiso 0.75 1 calc PR B 1
H24B H 0.4751 0.7249 0.0718 0.100 Uiso 0.75 1 calc PR B 1
O30S O 0.4087(14) 0.6145(9) 0.0638(8) 0.0834(9) Uiso 0.25 1 d PD C 2
C31S C 0.4989(18) 0.6652(14) 0.0359(10) 0.0834(9) Uiso 0.25 1 d PD C 2
H31A H 0.4642 0.7105 0.0122 0.100 Uiso 0.25 1 calc PR C 2
H31B H 0.5511 0.6423 0.0062 0.100 Uiso 0.25 1 calc PR C 2
C32S C 0.563(2) 0.6800(13) 0.0956(9) 0.0834(9) Uiso 0.25 1 d PD C 2
H32A H 0.5468 0.7309 0.1036 0.100 Uiso 0.25 1 calc PR C 2
H32B H 0.6480 0.6743 0.0894 0.100 Uiso 0.25 1 calc PR C 2
C33S C 0.5218(18) 0.6271(14) 0.1527(11) 0.0834(9) Uiso 0.25 1 d PD C 2
H33A H 0.5631 0.5794 0.1558 0.100 Uiso 0.25 1 calc PR C 2
H33B H 0.5292 0.6473 0.1944 0.100 Uiso 0.25 1 calc PR C 2
C34S C 0.3966(18) 0.6221(15) 0.1323(8) 0.0834(9) Uiso 0.25 1 d PD C 2
H34A H 0.3576 0.5790 0.1569 0.100 Uiso 0.25 1 calc PR C 2
H34B H 0.3520 0.6669 0.1383 0.100 Uiso 0.25 1 calc PR C 2
O40S O 0.4498(7) 0.7192(4) 0.4637(4) 0.1030(13) Uiso 0.60 1 d PD D 1
C41S C 0.5580(8) 0.6830(5) 0.4852(6) 0.1030(13) Uiso 0.60 1 d PD D 1
H41A H 0.5795 0.6946 0.5288 0.124 Uiso 0.60 1 calc PR D 1
H41B H 0.6223 0.6991 0.4544 0.124 Uiso 0.60 1 calc PR D 1
C42S C 0.5377(10) 0.6024(5) 0.4876(6) 0.1030(13) Uiso 0.60 1 d PD D 1
H42A H 0.6075 0.5792 0.4706 0.124 Uiso 0.60 1 calc PR D 1
H42B H 0.5255 0.5800 0.5334 0.124 Uiso 0.60 1 calc PR D 1
C43S C 0.4328(10) 0.5893(5) 0.4480(6) 0.1030(13) Uiso 0.60 1 d PD D 1
H43A H 0.3764 0.5559 0.4733 0.124 Uiso 0.60 1 calc PR D 1
H43B H 0.4551 0.5693 0.4077 0.124 Uiso 0.60 1 calc PR D 1
C44S C 0.3849(10) 0.6660(5) 0.4334(6) 0.1030(13) Uiso 0.60 1 d PD D 1
H44A H 0.3852 0.6810 0.3857 0.124 Uiso 0.60 1 calc PR D 1
H44B H 0.3025 0.6663 0.4485 0.124 Uiso 0.60 1 calc PR D 1
O50S O 0.3753(10) 0.6853(7) 0.4705(6) 0.1030(13) Uiso 0.40 1 d PD E 2
C51S C 0.4944(11) 0.6718(10) 0.4936(8) 0.1030(13) Uiso 0.40 1 d PD E 2
H51A H 0.4941 0.6465 0.5390 0.124 Uiso 0.40 1 calc PR E 2
H51B H 0.5369 0.7186 0.4924 0.124 Uiso 0.40 1 calc PR E 2
C52S C 0.5522(14) 0.6246(10) 0.4490(8) 0.1030(13) Uiso 0.40 1 d PD E 2
H52A H 0.6196 0.6492 0.4253 0.124 Uiso 0.40 1 calc PR E 2
H52B H 0.5775 0.5765 0.4725 0.124 Uiso 0.40 1 calc PR E 2
C53S C 0.4505(12) 0.6177(11) 0.4052(8) 0.1030(13) Uiso 0.40 1 d PD E 2
H53A H 0.4559 0.5710 0.3868 0.124 Uiso 0.40 1 calc PR E 2
H53B H 0.4504 0.6586 0.3687 0.124 Uiso 0.40 1 calc PR E 2
C54S C 0.3402(14) 0.6195(9) 0.4445(8) 0.1030(13) Uiso 0.40 1 d PD E 2
H54A H 0.2687 0.6266 0.4174 0.124 Uiso 0.40 1 calc PR E 2
H54B H 0.3317 0.5765 0.4785 0.124 Uiso 0.40 1 calc PR E 2

loop_
_atom_site_aniso_label
_atom_site_aniso_U_11
_atom_site_aniso_U_22
_atom_site_aniso_U_33
_atom_site_aniso_U_23
_atom_site_aniso_U_13
_atom_site_aniso_U_12
IrA 0.03233(10) 0.02995(10) 0.02313(10) -0.00613(7) -0.00062(7) -0.00131(7)
RhA 0.02736(10) 0.03345(11) 0.02228(10) -0.00681(8) -0.00016(7) -0.00030(8)
IrB 0.02736(10) 0.03345(11) 0.02228(10) -0.00681(8) -0.00016(7) -0.00030(8)
RhB 0.03233(10) 0.02995(10) 0.02313(10) -0.00613(7) -0.00062(7) -0.00131(7)
Ge 0.0323(2) 0.0342(2) 0.0282(2) -0.00590(16) 0.00164(16) -0.00103(16)
P1 0.0348(5) 0.0311(5) 0.0244(5) -0.0065(4) -0.0028(4) 0.0002(4)
P2 0.0283(5) 0.0351(5) 0.0219(5) -0.0046(4) -0.0002(4) -0.0015(4)
P3 0.0265(5) 0.0371(5) 0.0269(5) -0.0076(4) -0.0017(4) 0.0003(4)
P4 0.0295(5) 0.0360(5) 0.0243(5) -0.0094(4) -0.0010(4) 0.0017(4)
O1 0.092(3) 0.091(3) 0.0371(18) -0.0243(18) -0.0252(18) 0.038(2)
O2 0.055(2) 0.083(3) 0.069(2) -0.0330(19) -0.0276(18) 0.0077(18)
C1 0.047(2) 0.051(3) 0.035(2) -0.0171(19) -0.0047(19) 0.017(2)
C2 0.043(2) 0.049(3) 0.047(3) -0.018(2) 0.000(2) 0.0007(19)
C3 0.034(2) 0.035(2) 0.0239(18) -0.0059(15) -0.0005(15) -0.0010(16)
C4 0.0321(19) 0.034(2) 0.0297(19) -0.0089(15) -0.0017(15) 0.0020(15)
C11 0.051(2) 0.032(2) 0.0220(18) -0.0035(15) -0.0036(17) 0.0081(17)
C12 0.078(3) 0.052(3) 0.029(2) -0.0138(19) 0.009(2) -0.015(2)
C13 0.093(4) 0.056(3) 0.034(2) -0.007(2) 0.021(2) -0.011(3)
C14 0.104(4) 0.048(3) 0.023(2) -0.0067(19) 0.002(2) 0.010(3)
C15 0.076(4) 0.077(4) 0.035(3) -0.023(2) -0.016(2) 0.011(3)
C16 0.051(3) 0.067(3) 0.037(2) -0.018(2) -0.011(2) 0.005(2)
C21 0.039(2) 0.035(2) 0.0277(19) -0.0110(16) -0.0062(16) 0.0009(16)
C22 0.041(2) 0.035(2) 0.054(3) -0.0107(19) -0.0007(19) 0.0019(18)
C23 0.037(2) 0.053(3) 0.076(3) -0.014(2) 0.005(2) -0.002(2)
C24 0.049(3) 0.047(3) 0.057(3) -0.001(2) -0.003(2) -0.013(2)
C25 0.049(3) 0.035(2) 0.087(4) -0.003(2) -0.019(3) -0.001(2)
C26 0.036(2) 0.035(2) 0.071(3) -0.008(2) -0.010(2) 0.0073(18)
C31 0.035(2) 0.041(2) 0.0225(18) -0.0003(16) -0.0019(15) -0.0075(17)
C32 0.035(2) 0.056(3) 0.035(2) -0.0006(19) 0.0006(17) -0.0010(19)
C33 0.042(3) 0.081(4) 0.045(3) 0.005(2) 0.007(2) -0.010(2)
C34 0.056(3) 0.078(4) 0.044(3) 0.009(2) 0.001(2) -0.029(3)
C35 0.065(3) 0.048(3) 0.054(3) 0.006(2) 0.001(2) -0.016(2)
C36 0.049(3) 0.044(2) 0.046(3) -0.002(2) 0.005(2) -0.009(2)
C41 0.032(2) 0.033(2) 0.031(2) -0.0025(16) -0.0057(16) -0.0027(15)
C42 0.046(2) 0.051(3) 0.034(2) -0.0081(19) -0.0062(18) -0.0003(19)
C43 0.052(3) 0.058(3) 0.047(3) -0.003(2) -0.015(2) -0.009(2)
C44 0.035(2) 0.062(3) 0.072(4) 0.012(3) -0.019(2) -0.007(2)
C45 0.033(2) 0.055(3) 0.068(3) 0.009(2) 0.007(2) 0.004(2)
C46 0.038(2) 0.044(2) 0.038(2) 0.0009(18) 0.0013(18) 0.0007(18)
C51 0.0294(19) 0.040(2) 0.0283(19) -0.0095(16) -0.0008(15) 0.0025(16)
C52 0.038(2) 0.045(2) 0.043(2) -0.0115(19) -0.0070(18) 0.0017(18)
C53 0.039(2) 0.064(3) 0.040(2) -0.013(2) -0.0114(19) 0.005(2)
C54 0.047(2) 0.059(3) 0.032(2) -0.007(2) -0.0076(18) 0.016(2)
C55 0.051(3) 0.040(2) 0.040(2) -0.0060(18) -0.0042(19) 0.0089(19)
C56 0.039(2) 0.042(2) 0.036(2) -0.0109(18) -0.0050(17) 0.0030(18)
C61 0.029(2) 0.074(3) 0.031(2) -0.013(2) 0.0003(16) -0.007(2)
C62 0.040(3) 0.088(4) 0.047(3) 0.007(3) 0.001(2) -0.022(2)
C63 0.056(4) 0.154(7) 0.054(3) 0.013(4) 0.004(3) -0.043(4)
C64 0.052(4) 0.243(11) 0.044(4) -0.024(5) 0.012(3) -0.046(6)
C65 0.037(3) 0.204(9) 0.064(4) -0.054(5) 0.011(3) 0.007(4)
C66 0.037(3) 0.106(4) 0.053(3) -0.030(3) 0.003(2) 0.008(3)
C71 0.0297(19) 0.048(2) 0.0279(19) -0.0151(17) 0.0008(15) -0.0032(17)
C72 0.050(3) 0.051(3) 0.033(2) -0.0072(19) 0.0056(19) 0.002(2)
C73 0.054(3) 0.072(3) 0.038(2) -0.006(2) 0.007(2) -0.008(2)
C74 0.041(3) 0.100(4) 0.036(2) -0.018(3) 0.010(2) -0.011(3)
C75 0.051(3) 0.093(4) 0.046(3) -0.022(3) 0.011(2) 0.017(3)
C76 0.052(3) 0.058(3) 0.035(2) -0.014(2) 0.0069(19) 0.009(2)
C81 0.0311(19) 0.036(2) 0.030(2) -0.0103(16) -0.0020(15) 0.0050(16)
C82 0.052(3) 0.053(3) 0.034(2) -0.0027(19) -0.0075(19) -0.010(2)
C83 0.056(3) 0.067(3) 0.041(3) -0.013(2) -0.018(2) -0.006(2)
C84 0.054(3) 0.049(3) 0.052(3) -0.012(2) -0.014(2) -0.011(2)
C85 0.071(3) 0.057(3) 0.054(3) 0.005(2) -0.020(3) -0.026(3)
C86 0.057(3) 0.055(3) 0.041(2) 0.000(2) -0.016(2) -0.013(2)
C91 0.038(2) 0.033(2) 0.033(2) -0.0070(16) 0.0046(16) -0.0028(16)
C92 0.033(2) 0.041(2) 0.039(2) -0.0051(18) 0.0063(17) -0.0045(17)
C93 0.040(2) 0.047(3) 0.059(3) -0.004(2) 0.004(2) 0.0011(19)
C94 0.039(2) 0.055(3) 0.068(3) -0.016(2) 0.016(2) 0.002(2)
C95 0.053(3) 0.067(3) 0.048(3) -0.016(2) 0.022(2) -0.012(2)
C96 0.044(2) 0.048(2) 0.040(2) -0.0021(19) 0.0065(19) -0.0014(19)
C101 0.035(2) 0.037(2) 0.045(2) -0.0063(18) 0.0071(18) 0.0009(17)
C102 0.057(3) 0.047(3) 0.040(2) -0.001(2) 0.006(2) 0.005(2)
C103 0.099(5) 0.052(3) 0.059(3) 0.008(3) 0.017(3) 0.015(3)
C104 0.105(5) 0.040(3) 0.109(5) 0.000(3) 0.060(4) 0.002(3)
C105 0.066(4) 0.045(3) 0.143(6) -0.018(3) 0.041(4) -0.013(3)
C106 0.044(3) 0.046(3) 0.098(4) -0.015(3) 0.007(3) -0.004(2)
C111 0.0238(18) 0.039(2) 0.035(2) -0.0034(16) -0.0018(15) -0.0013(15)
C112 0.041(2) 0.046(2) 0.038(2) -0.0060(19) 0.0000(18) -0.0075(18)
C113 0.056(3) 0.054(3) 0.048(3) -0.020(2) -0.002(2) -0.014(2)
C114 0.048(3) 0.073(3) 0.033(2) -0.017(2) -0.0008(19) -0.010(2)
C115 0.050(3) 0.060(3) 0.038(2) 0.000(2) 0.001(2) -0.010(2)
C116 0.046(2) 0.045(2) 0.035(2) -0.0076(18) -0.0017(18) -0.0058(19)
C121 0.032(2) 0.034(2) 0.0280(19) -0.0006(15) -0.0006(15) -0.0007(16)
C122 0.037(2) 0.039(2) 0.031(2) -0.0040(16) 0.0017(16) 0.0001(17)
C123 0.047(2) 0.044(2) 0.037(2) -0.0116(18) 0.0018(19) -0.0130(19)
C124 0.039(2) 0.051(3) 0.038(2) -0.0019(19) -0.0042(18) -0.0144(19)
C125 0.032(2) 0.051(3) 0.043(2) -0.004(2) -0.0023(18) 0.0010(18)
C126 0.037(2) 0.041(2) 0.036(2) -0.0080(17) -0.0024(17) -0.0028(17)
C131 0.040(2) 0.033(2) 0.0280(19) -0.0073(16) -0.0023(16) -0.0002(16)
C132 0.042(2) 0.048(3) 0.050(3) 0.004(2) -0.007(2) -0.009(2)
C133 0.051(3) 0.054(3) 0.057(3) 0.004(2) -0.003(2) -0.016(2)
C134 0.068(3) 0.039(2) 0.042(3) 0.0008(19) 0.007(2) -0.002(2)
C135 0.055(3) 0.046(2) 0.037(2) -0.0013(19) -0.001(2) 0.013(2)
C136 0.037(2) 0.038(2) 0.034(2) -0.0074(17) 0.0003(17) 0.0046(17)
C141 0.0272(19) 0.038(2) 0.037(2) -0.0007(17) -0.0004(16) -0.0041(16)
C142 0.033(2) 0.054(3) 0.041(2) 0.002(2) -0.0004(18) 0.0005(19)
C143 0.041(3) 0.062(3) 0.054(3) 0.012(2) -0.002(2) 0.007(2)
C144 0.034(2) 0.053(3) 0.071(3) -0.002(2) 0.001(2) 0.009(2)
C145 0.045(3) 0.063(3) 0.051(3) -0.012(2) 0.008(2) 0.006(2)
C146 0.038(2) 0.054(3) 0.041(2) -0.006(2) 0.0002(18) 0.0063(19)
B 0.033(2) 0.034(2) 0.031(2) -0.0048(18) -0.0024(18) -0.0045(18)
O10S 0.0488(19) 0.082(2) 0.052(2) 0.0007(17) 0.0103(16) -0.0033(17)
C11S 0.046(3) 0.055(3) 0.043(3) 0.003(2) 0.003(2) 0.004(2)
C12S 0.044(3) 0.150(6) 0.058(3) 0.011(4) 0.000(3) -0.012(3)
C13S 0.078(5) 0.234(10) 0.056(4) 0.013(5) -0.012(3) -0.065(5)
C14S 0.083(4) 0.106(5) 0.044(3) -0.001(3) 0.005(3) 0.003(3)

loop_
_atom_type_symbol
_atom_type_description
_atom_type_scat_dispersion_real
_atom_type_scat_dispersion_imag
_atom_type_scat_source
C C 0.0033 0.0016 'International Tables Vol C Tables 4.2.6.8 and 6.1.1.4'
H H 0.0000 0.0000 'International Tables Vol C Tables 4.2.6.8 and 6.1.1.4'
B B 0.0013 0.0007 'International Tables Vol C Tables 4.2.6.8 and 6.1.1.4'
O O 0.0106 0.0060 'International Tables Vol C Tables 4.2.6.8 and 6.1.1.4'
P P 0.1023 0.0942 'International Tables Vol C Tables 4.2.6.8 and 6.1.1.4'
Ge Ge 0.1547 1.8001 'International Tables Vol C Tables 4.2.6.8 and 6.1.1.4'
Rh Rh -1.1178 0.9187 'International Tables Vol C Tables 4.2.6.8 and 6.1.1.4'
Ir Ir -1.4442 7.9887 'International Tables Vol C Tables 4.2.6.8 and 6.1.1.4'

loop_
_geom_angle_atom_site_label_1
_geom_angle_atom_site_label_2
_geom_angle_atom_site_label_3
_geom_angle
C1 IrA P1 88.74(13)
C1 IrA P3 92.13(12)
P1 IrA P3 160.90(4)
C1 IrA Ge 112.35(14)
P1 IrA Ge 96.48(3)
P3 IrA Ge 100.81(3)
C1 IrA RhA 167.44(14)
P1 IrA RhA 92.99(2)
P3 IrA RhA 90.29(2)
Ge IrA RhA 55.093(11)
C1 IrA H1 156.1(14)
P1 IrA H1 86.4(13)
P3 IrA H1 85.1(13)
Ge IrA H1 91.5(14)
RhA IrA H1 36.5(14)
C2 RhA P4 87.02(13)
C2 RhA P2 91.54(13)
P4 RhA P2 162.19(3)
C2 RhA Ge 112.76(14)
P4 RhA Ge 94.88(3)
P2 RhA Ge 102.03(3)
C2 RhA IrA 168.56(14)
P4 RhA IrA 93.90(2)
P2 RhA IrA 91.02(2)
Ge RhA IrA 55.802(12)
C2 RhA H1 155.2(14)
P4 RhA H1 93.8(13)
P2 RhA H1 80.2(13)
Ge RhA H1 91.8(14)
IrA RhA H1 36.1(14)
C101 Ge C91 96.79(16)
C101 Ge RhA 132.46(12)
C91 Ge RhA 113.40(11)
C101 Ge IrA 116.29(12)
C91 Ge IrA 132.18(11)
RhA Ge IrA 69.105(12)
C21 P1 C11 102.75(18)
C21 P1 C3 104.52(17)
C11 P1 C3 102.56(17)
C21 P1 IrA 114.25(12)
C11 P1 IrA 116.91(12)
C3 P1 IrA 114.23(12)
C41 P2 C31 101.11(17)
C41 P2 C3 104.78(17)
C31 P2 C3 105.03(17)
C41 P2 RhA 117.74(12)
C31 P2 RhA 113.72(13)
C3 P2 RhA 112.99(12)
C4 P3 C61 103.33(18)
C4 P3 C51 102.72(17)
C61 P3 C51 100.51(18)
C4 P3 IrA 112.78(12)
C61 P3 IrA 114.37(16)
C51 P3 IrA 120.91(12)
C81 P4 C4 103.97(17)
C81 P4 C71 104.42(17)
C4 P4 C71 105.86(17)
C81 P4 RhA 116.50(12)
C4 P4 RhA 113.88(12)
C71 P4 RhA 111.21(13)
O1 C1 IrA 179.2(5)
O2 C2 RhA 178.7(4)
P1 C3 P2 110.88(19)
P4 C4 P3 112.15(19)
C12 C11 C16 118.6(4)
C12 C11 P1 119.2(3)
C16 C11 P1 122.2(3)
C11 C12 C13 121.1(4)
C14 C13 C12 119.8(5)
C13 C14 C15 120.5(4)
C14 C15 C16 119.9(5)
C15 C16 C11 120.0(5)
C22 C21 C26 118.6(4)
C22 C21 P1 120.1(3)
C26 C21 P1 121.2(3)
C21 C22 C23 120.4(4)
C24 C23 C22 120.7(4)
C25 C24 C23 119.4(4)
C24 C25 C26 120.5(4)
C25 C26 C21 120.5(4)
C32 C31 C36 118.6(4)
C32 C31 P2 122.4(3)
C36 C31 P2 119.0(3)
C33 C32 C31 120.8(4)
C34 C33 C32 120.1(5)
C33 C34 C35 119.9(4)
C34 C35 C36 120.1(5)
C35 C36 C31 120.5(4)
C46 C41 C42 118.8(4)
C46 C41 P2 124.2(3)
C42 C41 P2 117.0(3)
C43 C42 C41 120.7(4)
C44 C43 C42 119.5(4)
C45 C44 C43 120.9(4)
C44 C45 C46 120.3(4)
C41 C46 C45 119.7(4)
C56 C51 C52 119.4(4)
C56 C51 P3 122.7(3)
C52 C51 P3 117.6(3)
C51 C52 C53 120.3(4)
C54 C53 C52 120.3(4)
C53 C54 C55 119.9(4)
C54 C55 C56 120.0(4)
C51 C56 C55 120.0(4)
C62 C61 C66 118.9(4)
C62 C61 P3 121.7(3)
C66 C61 P3 119.3(4)
C61 C62 C63 120.0(6)
C64 C63 C62 121.0(7)
C63 C64 C65 120.7(6)
C64 C65 C66 119.7(7)
C65 C66 C61 119.6(6)
C76 C71 C72 118.7(4)
C76 C71 P4 121.8(3)
C72 C71 P4 119.5(3)
C71 C72 C73 120.9(4)
C74 C73 C72 119.4(5)
C73 C74 C75 119.6(4)
C76 C75 C74 120.8(4)
C75 C76 C71 120.6(4)
C86 C81 C82 118.7(4)
C86 C81 P4 122.2(3)
C82 C81 P4 118.9(3)
C83 C82 C81 119.1(4)
C84 C83 C82 121.7(4)
C83 C84 C85 119.2(4)
C84 C85 C86 120.6(4)
C81 C86 C85 120.8(4)
C92 C91 C96 118.1(4)
C92 C91 Ge 122.1(3)
C96 C91 Ge 119.8(3)
C91 C92 C93 121.3(4)
C94 C93 C92 119.7(4)
C95 C94 C93 120.3(4)
C94 C95 C96 120.1(4)
C91 C96 C95 120.3(4)
C102 C101 C106 117.3(4)
C102 C101 Ge 121.9(3)
C106 C101 Ge 120.6(3)
C101 C102 C103 121.4(5)
C104 C103 C102 119.6(5)
C105 C104 C103 120.2(5)
C104 C105 C106 120.0(6)
C105 C106 C101 121.4(5)
C112 C111 C116 114.9(4)
C112 C111 B 124.5(3)
C116 C111 B 120.6(3)
C111 C112 C113 123.0(4)
C114 C113 C112 120.5(4)
C113 C114 C115 118.4(4)
C114 C115 C116 120.4(4)
C115 C116 C111 122.9(4)
C122 C121 C126 114.5(3)
C122 C121 B 125.0(3)
C126 C121 B 120.4(3)
C123 C122 C121 123.0(4)
C124 C123 C122 120.7(4)
C123 C124 C125 118.7(4)
C124 C125 C126 120.1(4)
C125 C126 C121 122.9(4)
C136 C131 C132 114.2(4)
C136 C131 B 124.2(3)
C132 C131 B 121.6(3)
C133 C132 C131 123.4(4)
C134 C133 C132 120.3(4)
C135 C134 C133 118.6(4)
C134 C135 C136 120.5(4)
C135 C136 C131 123.0(4)
C142 C141 C146 114.7(4)
C142 C141 B 124.2(4)
C146 C141 B 121.1(3)
C141 C142 C143 123.3(4)
C144 C143 C142 119.7(4)
C143 C144 C145 119.3(4)
C144 C145 C146 119.9(4)
C145 C146 C141 123.2(4)
C111 B C121 108.3(3)
C111 B C141 109.8(3)
C121 B C141 110.7(3)
C111 B C131 110.6(3)
C121 B C131 109.8(3)
C141 B C131 107.6(3)
C11S O10S C14S 108.7(4)
O10S C11S C12S 106.3(4)
C13S C12S C11S 108.4(5)
C12S C13S C14S 107.8(5)
O10S C14S C13S 107.3(4)
C21S O20S C24S 104.0(6)
O20S C21S C22S 105.8(6)
C23S C22S C21S 107.2(6)
C22S C23S C24S 102.2(6)
O20S C24S C23S 108.0(6)
C34S O30S C31S 108.0(17)
O30S C31S C32S 101.6(16)
C31S C32S C33S 109.0(18)
C34S C33S C32S 97.7(18)
O30S C34S C33S 102.0(16)
C41S O40S C44S 105.4(8)
O40S C41S C42S 106.6(8)
C43S C42S C41S 110.3(9)
C42S C43S C44S 100.2(9)
O40S C44S C43S 113.8(9)
C51S O50S C54S 105.9(13)
O50S C51S C52S 106.8(12)
C53S C52S C51S 98.1(13)
C52S C53S C54S 108.2(14)
O50S C54S C53S 92.7(12)

loop_
_geom_bond_atom_site_label_1
_geom_bond_atom_site_label_2
_geom_bond_distance
IrA C1 1.842(4)
IrA P1 2.3243(10)
IrA P3 2.3267(10)
IrA Ge 2.5088(5)
IrA RhA 2.8337(3)
IrA H1 1.75(4)
RhA C2 1.843(4)
RhA P4 2.3060(10)
RhA P2 2.3220(10)
RhA Ge 2.4875(5)
RhA H1 1.77(4)
Ge C101 1.967(4)
Ge C91 1.973(4)
P1 C21 1.824(4)
P1 C11 1.825(4)
P1 C3 1.829(4)
P2 C41 1.821(4)
P2 C31 1.825(4)
P2 C3 1.831(3)
P3 C4 1.827(4)
P3 C61 1.831(4)
P3 C51 1.832(4)
P4 C81 1.821(4)
P4 C4 1.823(4)
P4 C71 1.830(4)
O1 C1 1.147(5)
O2 C2 1.160(5)
C11 C12 1.378(6)
C11 C16 1.395(6)
C12 C13 1.387(6)
C13 C14 1.364(7)
C14 C15 1.377(7)
C15 C16 1.392(6)
C21 C22 1.379(5)
C21 C26 1.386(5)
C22 C23 1.380(6)
C23 C24 1.373(6)
C24 C25 1.362(6)
C25 C26 1.385(6)
C31 C32 1.388(5)
C31 C36 1.395(6)
C32 C33 1.387(6)
C33 C34 1.375(7)
C34 C35 1.385(7)
C35 C36 1.386(6)
C41 C46 1.388(5)
C41 C42 1.395(5)
C42 C43 1.385(6)
C43 C44 1.367(7)
C44 C45 1.365(7)
C45 C46 1.392(6)
C51 C56 1.380(5)
C51 C52 1.384(5)
C52 C53 1.388(6)
C53 C54 1.369(6)
C54 C55 1.382(6)
C55 C56 1.396(5)
C61 C62 1.383(7)
C61 C66 1.400(6)
C62 C63 1.390(7)
C63 C64 1.340(11)
C64 C65 1.378(11)
C65 C66 1.400(8)
C71 C76 1.372(5)
C71 C72 1.386(6)
C72 C73 1.389(6)
C73 C74 1.373(7)
C74 C75 1.378(7)
C75 C76 1.371(6)
C81 C86 1.377(6)
C81 C82 1.396(5)
C82 C83 1.390(6)
C83 C84 1.356(6)
C84 C85 1.369(6)
C85 C86 1.379(6)
C91 C92 1.384(5)
C91 C96 1.395(5)
C92 C93 1.387(5)
C93 C94 1.378(6)
C94 C95 1.366(7)
C95 C96 1.400(6)
C101 C102 1.374(6)
C101 C106 1.395(6)
C102 C103 1.388(6)
C103 C104 1.376(8)
C104 C105 1.353(9)
C105 C106 1.378(7)
C111 C112 1.385(5)
C111 C116 1.399(5)
C111 B 1.646(6)
C112 C113 1.396(6)
C113 C114 1.368(6)
C114 C115 1.384(6)
C115 C116 1.385(6)
C121 C122 1.399(5)
C121 C126 1.406(5)
C121 B 1.649(5)
C122 C123 1.384(5)
C123 C124 1.376(6)
C124 C125 1.382(6)
C125 C126 1.393(5)
C131 C136 1.396(5)
C131 C132 1.402(6)
C131 B 1.655(6)
C132 C133 1.385(6)
C133 C134 1.379(6)
C134 C135 1.369(6)
C135 C136 1.395(6)
C141 C142 1.391(5)
C141 C146 1.395(5)
C141 B 1.653(6)
C142 C143 1.396(6)
C143 C144 1.373(6)
C144 C145 1.379(6)
C145 C146 1.386(6)
O10S C11S 1.416(5)
O10S C14S 1.435(6)
C11S C12S 1.498(6)
C12S C13S 1.394(7)
C13S C14S 1.467(8)
O20S C21S 1.407(5)
O20S C24S 1.456(4)
C21S C22S 1.494(5)
C22S C23S 1.491(5)
C23S C24S 1.506(5)
O30S C34S 1.452(5)
O30S C31S 1.456(5)
C31S C32S 1.496(5)
C32S C33S 1.500(5)
C33S C34S 1.499(5)
O40S C41S 1.442(5)
O40S C44S 1.444(5)
C41S C42S 1.498(5)
C42S C43S 1.494(5)
C43S C44S 1.505(5)
O50S C51S 1.450(5)
O50S C54S 1.452(5)
C51S C52S 1.504(5)
C52S C53S 1.493(5)
C53S C54S 1.500(5)

loop_
_geom_torsion_atom_site_label_1
_geom_torsion_atom_site_label_2
_geom_torsion_atom_site_label_3
_geom_torsion_atom_site_label_4
_geom_torsion
C1 IrA RhA C2 2.8(9)
P1 IrA RhA C2 -94.8(7)
P3 IrA RhA C2 104.0(7)
Ge IrA RhA C2 1.0(7)
C1 IrA RhA P4 -91.4(6)
P1 IrA RhA P4 170.94(3)
P3 IrA RhA P4 9.76(3)
Ge IrA RhA P4 -93.25(3)
C1 IrA RhA P2 105.7(6)
P1 IrA RhA P2 8.07(3)
P3 IrA RhA P2 -153.11(3)
Ge IrA RhA P2 103.88(3)
C1 IrA RhA Ge 1.8(6)
P1 IrA RhA Ge -95.81(3)
P3 IrA RhA Ge 103.01(3)
C2 RhA Ge C101 73.2(2)
P4 RhA Ge C101 -15.64(16)
P2 RhA Ge C101 170.00(16)
IrA RhA Ge C101 -107.05(16)
C2 RhA Ge C91 -51.62(18)
P4 RhA Ge C91 -140.43(12)
P2 RhA Ge C91 45.22(12)
IrA RhA Ge C91 128.16(12)
C2 RhA Ge IrA -179.79(14)
P4 RhA Ge IrA 91.41(3)
P2 RhA Ge IrA -82.95(3)
C1 IrA Ge C101 -51.44(19)
P1 IrA Ge C101 -142.74(13)
P3 IrA Ge C101 45.42(13)
RhA IrA Ge C101 128.12(13)
C1 IrA Ge C91 77.3(2)
P1 IrA Ge C91 -14.03(15)
P3 IrA Ge C91 174.13(15)
RhA IrA Ge C91 -103.16(15)
C1 IrA Ge RhA -179.57(13)
P1 IrA Ge RhA 89.13(2)
P3 IrA Ge RhA -82.71(3)
C1 IrA P1 C21 87.33(19)
P3 IrA P1 C21 -5.54(18)
Ge IrA P1 C21 -160.31(13)
RhA IrA P1 C21 -105.12(13)
C1 IrA P1 C11 -32.7(2)
P3 IrA P1 C11 -125.53(17)
Ge IrA P1 C11 79.69(15)
RhA IrA P1 C11 134.89(15)
C1 IrA P1 C3 -152.39(19)
P3 IrA P1 C3 114.74(16)
Ge IrA P1 C3 -40.03(13)
RhA IrA P1 C3 15.17(13)
C2 RhA P2 C41 15.2(2)
P4 RhA P2 C41 100.19(17)
Ge RhA P2 C41 -98.51(14)
IrA RhA P2 C41 -153.69(14)
C2 RhA P2 C31 -102.80(19)
P4 RhA P2 C31 -17.77(18)
Ge RhA P2 C31 143.54(13)
IrA RhA P2 C31 88.35(13)
C2 RhA P2 C3 137.59(19)
P4 RhA P2 C3 -137.38(15)
Ge RhA P2 C3 23.92(13)
IrA RhA P2 C3 -31.26(13)
C1 IrA P3 C4 135.9(2)
P1 IrA P3 C4 -131.79(15)
Ge IrA P3 C4 22.67(14)
RhA IrA P3 C4 -31.76(13)
C1 IrA P3 C61 -106.4(2)
P1 IrA P3 C61 -14.09(18)
Ge IrA P3 C61 140.37(14)
RhA IrA P3 C61 85.94(14)
C1 IrA P3 C51 13.9(2)
P1 IrA P3 C51 106.22(17)
Ge IrA P3 C51 -99.32(14)
RhA IrA P3 C51 -153.75(14)
C2 RhA P4 C81 -35.1(2)
P2 RhA P4 C81 -120.86(16)
Ge RhA P4 C81 77.48(14)
IrA RhA P4 C81 133.45(14)
C2 RhA P4 C4 -156.2(2)
P2 RhA P4 C4 118.09(16)
Ge RhA P4 C4 -43.57(14)
IrA RhA P4 C4 12.40(14)
C2 RhA P4 C71 84.34(19)
P2 RhA P4 C71 -1.39(18)
Ge RhA P4 C71 -163.06(13)
IrA RhA P4 C71 -107.08(13)
P1 IrA C1 O1 122(32)
P3 IrA C1 O1 -77(32)
Ge IrA C1 O1 25(33)
RhA IrA C1 O1 24(33)
P4 RhA C2 O2 55(18)
P2 RhA C2 O2 -143(18)
Ge RhA C2 O2 -39(18)
IrA RhA C2 O2 -40(18)
C21 P1 C3 P2 85.7(2)
C11 P1 C3 P2 -167.38(19)
IrA P1 C3 P2 -39.9(2)
C41 P2 C3 P1 177.71(19)
C31 P2 C3 P1 -76.2(2)
RhA P2 C3 P1 48.3(2)
C81 P4 C4 P3 -165.24(19)
C71 P4 C4 P3 85.0(2)
RhA P4 C4 P3 -37.4(2)
C61 P3 C4 P4 -76.3(2)
C51 P3 C4 P4 179.45(19)
IrA P3 C4 P4 47.7(2)
C21 P1 C11 C12 164.1(3)
C3 P1 C11 C12 55.8(4)
IrA P1 C11 C12 -70.0(4)
C21 P1 C11 C16 -16.1(4)
C3 P1 C11 C16 -124.4(3)
IrA P1 C11 C16 109.8(3)
C16 C11 C12 C13 -0.2(7)
P1 C11 C12 C13 179.6(4)
C11 C12 C13 C14 -0.1(7)
C12 C13 C14 C15 0.8(8)
C13 C14 C15 C16 -1.1(8)
C14 C15 C16 C11 0.8(7)
C12 C11 C16 C15 -0.2(6)
P1 C11 C16 C15 -180.0(3)
C11 P1 C21 C22 106.9(3)
C3 P1 C21 C22 -146.3(3)
IrA P1 C21 C22 -20.8(4)
C11 P1 C21 C26 -68.8(4)
C3 P1 C21 C26 38.0(4)
IrA P1 C21 C26 163.5(3)
C26 C21 C22 C23 1.0(6)
P1 C21 C22 C23 -174.8(3)
C21 C22 C23 C24 -1.7(7)
C22 C23 C24 C25 1.3(7)
C23 C24 C25 C26 -0.3(8)
C24 C25 C26 C21 -0.3(8)
C22 C21 C26 C25 0.0(6)
P1 C21 C26 C25 175.8(4)
C41 P2 C31 C32 -133.2(3)
C3 P2 C31 C32 118.0(3)
RhA P2 C31 C32 -6.0(4)
C41 P2 C31 C36 44.8(3)
C3 P2 C31 C36 -63.9(3)
RhA P2 C31 C36 172.0(3)
C36 C31 C32 C33 -0.4(6)
P2 C31 C32 C33 177.7(3)
C31 C32 C33 C34 0.3(7)
C32 C33 C34 C35 -0.7(7)
C33 C34 C35 C36 1.2(7)
C34 C35 C36 C31 -1.4(7)
C32 C31 C36 C35 0.9(6)
P2 C31 C36 C35 -177.2(3)
C31 P2 C41 C46 -117.4(3)
C3 P2 C41 C46 -8.5(4)
RhA P2 C41 C46 118.1(3)
C31 P2 C41 C42 63.3(3)
C3 P2 C41 C42 172.3(3)
RhA P2 C41 C42 -61.2(3)
C46 C41 C42 C43 -1.0(6)
P2 C41 C42 C43 178.3(3)
C41 C42 C43 C44 -0.6(7)
C42 C43 C44 C45 2.2(7)
C43 C44 C45 C46 -2.3(7)
C42 C41 C46 C45 0.9(6)
P2 C41 C46 C45 -178.3(3)
C44 C45 C46 C41 0.7(7)
C4 P3 C51 C56 -13.4(4)
C61 P3 C51 C56 -119.8(3)
IrA P3 C51 C56 113.3(3)
C4 P3 C51 C52 161.5(3)
C61 P3 C51 C52 55.1(3)
IrA P3 C51 C52 -71.8(3)
C56 C51 C52 C53 0.9(6)
P3 C51 C52 C53 -174.2(3)
C51 C52 C53 C54 -0.3(6)
C52 C53 C54 C55 -0.4(6)
C53 C54 C55 C56 0.3(6)
C52 C51 C56 C55 -1.0(6)
P3 C51 C56 C55 173.9(3)
C54 C55 C56 C51 0.4(6)
C4 P3 C61 C62 110.2(4)
C51 P3 C61 C62 -143.9(4)
IrA P3 C61 C62 -12.8(4)
C4 P3 C61 C66 -67.1(4)
C51 P3 C61 C66 38.8(4)
IrA P3 C61 C66 170.0(3)
C66 C61 C62 C63 1.2(7)
P3 C61 C62 C63 -176.1(4)
C61 C62 C63 C64 -0.9(8)
C62 C63 C64 C65 -0.5(10)
C63 C64 C65 C66 1.7(10)
C64 C65 C66 C61 -1.5(8)
C62 C61 C66 C65 0.1(7)
P3 C61 C66 C65 177.4(4)
C81 P4 C71 C76 -73.2(4)
C4 P4 C71 C76 36.2(4)
RhA P4 C71 C76 160.4(3)
C81 P4 C71 C72 107.0(3)
C4 P4 C71 C72 -143.6(3)
RhA P4 C71 C72 -19.4(3)
C76 C71 C72 C73 -0.5(6)
P4 C71 C72 C73 179.3(3)
C71 C72 C73 C74 -0.9(7)
C72 C73 C74 C75 1.6(7)
C73 C74 C75 C76 -1.0(8)
C74 C75 C76 C71 -0.5(7)
C72 C71 C76 C75 1.2(6)
P4 C71 C76 C75 -178.6(4)
C4 P4 C81 C86 34.4(4)
C71 P4 C81 C86 145.2(4)
RhA P4 C81 C86 -91.7(3)
C4 P4 C81 C82 -151.4(3)
C71 P4 C81 C82 -40.6(4)
RhA P4 C81 C82 82.5(3)
C86 C81 C82 C83 -0.3(6)
P4 C81 C82 C83 -174.7(3)
C81 C82 C83 C84 -0.6(7)
C82 C83 C84 C85 1.1(8)
C83 C84 C85 C86 -0.7(8)
C82 C81 C86 C85 0.7(7)
P4 C81 C86 C85 174.9(4)
C84 C85 C86 C81 -0.2(8)
C101 Ge C91 C92 -130.6(3)
RhA Ge C91 C92 11.8(4)
IrA Ge C91 C92 94.2(3)
C101 Ge C91 C96 49.0(3)
RhA Ge C91 C96 -168.6(3)
IrA Ge C91 C96 -86.2(3)
C96 C91 C92 C93 0.9(6)
Ge C91 C92 C93 -179.5(3)
C91 C92 C93 C94 2.2(6)
C92 C93 C94 C95 -2.7(7)
C93 C94 C95 C96 -0.1(7)
C92 C91 C96 C95 -3.7(6)
Ge C91 C96 C95 176.7(3)
C94 C95 C96 C91 3.3(7)
C91 Ge C101 C102 -127.9(4)
RhA Ge C101 C102 101.5(3)
IrA Ge C101 C102 16.5(4)
C91 Ge C101 C106 45.9(4)
RhA Ge C101 C106 -84.7(4)
IrA Ge C101 C106 -169.7(3)
C106 C101 C102 C103 0.9(7)
Ge C101 C102 C103 174.9(4)
C101 C102 C103 C104 0.1(8)
C102 C103 C104 C105 0.3(9)
C103 C104 C105 C106 -1.9(9)
C104 C105 C106 C101 3.1(9)
C102 C101 C106 C105 -2.5(7)
Ge C101 C106 C105 -176.6(4)
C116 C111 C112 C113 0.4(6)
B C111 C112 C113 -179.1(4)
C111 C112 C113 C114 -0.9(7)
C112 C113 C114 C115 1.0(7)
C113 C114 C115 C116 -0.8(7)
C114 C115 C116 C111 0.4(7)
C112 C111 C116 C115 -0.2(6)
B C111 C116 C115 179.3(4)
C126 C121 C122 C123 0.4(5)
B C121 C122 C123 -177.2(4)
C121 C122 C123 C124 0.3(6)
C122 C123 C124 C125 -0.8(6)
C123 C124 C125 C126 0.6(6)
C124 C125 C126 C121 0.2(6)
C122 C121 C126 C125 -0.7(5)
B C121 C126 C125 177.1(4)
C136 C131 C132 C133 1.0(6)
B C131 C132 C133 -179.8(4)
C131 C132 C133 C134 -1.0(8)
C132 C133 C134 C135 0.3(7)
C133 C134 C135 C136 0.2(7)
C134 C135 C136 C131 -0.1(6)
C132 C131 C136 C135 -0.5(6)
B C131 C136 C135 -179.7(4)
C146 C141 C142 C143 -0.5(6)
B C141 C142 C143 178.9(4)
C141 C142 C143 C144 0.1(7)
C142 C143 C144 C145 0.5(7)
C143 C144 C145 C146 -0.6(7)
C144 C145 C146 C141 0.2(7)
C142 C141 C146 C145 0.4(6)
B C141 C146 C145 -179.0(4)
C112 C111 B C121 -135.4(4)
C116 C111 B C121 45.1(5)
C112 C111 B C141 103.7(4)
C116 C111 B C141 -75.9(4)
C112 C111 B C131 -15.0(5)
C116 C111 B C131 165.5(3)
C122 C121 B C111 -135.8(4)
C126 C121 B C111 46.7(4)
C122 C121 B C141 -15.3(5)
C126 C121 B C141 167.1(3)
C122 C121 B C131 103.3(4)
C126 C121 B C131 -74.2(4)
C142 C141 B C111 11.8(5)
C146 C141 B C111 -168.9(4)
C142 C141 B C121 -107.7(4)
C146 C141 B C121 71.6(5)
C142 C141 B C131 132.3(4)
C146 C141 B C131 -48.4(5)
C136 C131 B C111 -99.6(4)
C132 C131 B C111 81.3(4)
C136 C131 B C121 19.9(5)
C132 C131 B C121 -159.3(4)
C136 C131 B C141 140.5(4)
C132 C131 B C141 -38.7(5)
C14S O10S C11S C12S -10.9(6)
O10S C11S C12S C13S 4.4(8)
C11S C12S C13S C14S 3.7(9)
C11S O10S C14S C13S 13.3(7)
C12S C13S C14S O10S -10.4(9)
C24S O20S C21S C22S 35.5(8)
O20S C21S C22S C23S -24.9(10)
C21S C22S C23S C24S 4.0(10)
C21S O20S C24S C23S -33.8(9)
C22S C23S C24S O20S 17.7(10)
C34S O30S C31S C32S 19(3)
O30S C31S C32S C33S 11(3)
C31S C32S C33S C34S -35(3)
C31S O30S C34S C33S -42(2)
C32S C33S C34S O30S 45(2)
C44S O40S C41S C42S -18.9(13)
O40S C41S C42S C43S 18.4(15)
C41S C42S C43S C44S -9.4(15)
C41S O40S C44S C43S 14.0(14)
C42S C43S C44S O40S -2.8(15)
C54S O50S C51S C52S 33.3(19)
O50S C51S C52S C53S 0(2)
C51S C52S C53S C54S -32(2)
C51S O50S C54S C53S -48.8(16)
C52S C53S C54S O50S 50.2(18)
